data_2238528
loop_
_publ_author_name
'Ng, Seik Weng'

_publ_section_title
;
 A second monoclinic polymorph of
 3,5-di-<i>tert</i>-butyl-2-hydroxybenzaldehyde
;
_journal_coeditor_code LH5640
_journal_issue 9
_journal_name_full 'Acta Crystallographica Section E'
_journal_page_first o1427
_journal_paper_doi 10.1107/S1600536813022010
_journal_volume 69
_journal_year 2013
_chemical_formula_iupac 'C15 H22 O2'
_chemical_formula_moiety 'C15 H22 O2'
_chemical_formula_sum 'C15 H22 O2'
_chemical_formula_weight 234.33
_chemical_name_systematic
;
3,5-Di-<i>tert</i>-butyl-2-hydroxybenzaldehyde
;
_space_group_IT_number 14
_symmetry_cell_setting monoclinic
_symmetry_space_group_name_Hall '-P 2yn'
_symmetry_space_group_name_H-M 'P 1 21/n 1'
_atom_sites_solution_hydrogens geom
_atom_sites_solution_primary direct
_atom_sites_solution_secondary difmap
_audit_creation_method SHELXL-97
_cell_angle_alpha 90.00
_cell_angle_beta 110.614(7)
_cell_angle_gamma 90.00
_cell_formula_units_Z 4
_cell_length_a 9.8347(6)
_cell_length_b 11.1775(5)
_cell_length_c 13.1287(8)
_cell_measurement_reflns_used 3060
_cell_measurement_temperature 100(2)
_cell_measurement_theta_max 27.5132
_cell_measurement_theta_min 2.8609
_cell_volume 1350.80(15)
_computing_cell_refinement 'CrysAlis PRO (Agilent, 2013)'
_computing_data_collection 'CrysAlis PRO (Agilent, 2013)'
_computing_data_reduction 'CrysAlis PRO (Agilent, 2013)'
_computing_molecular_graphics 'X-SEED (Barbour, 2001)'
_computing_publication_material 'publCIF (Westrip, 2010)'
_computing_structure_refinement 'SHELXL97 (Sheldrick, 2008)'
_computing_structure_solution 'SHELXS97 (Sheldrick, 2008)'
_diffrn_ambient_temperature 100(2)
_diffrn_detector_area_resol_mean 10.4041
_diffrn_measured_fraction_theta_full 0.999
_diffrn_measured_fraction_theta_max 0.999
_diffrn_measurement_device_type 'Agilent SuperNova Dual diffractometer with an Atlas detector'
_diffrn_measurement_method '\w scan'
_diffrn_radiation_monochromator Mirror
_diffrn_radiation_source 'SuperNova (Mo) X-ray Source'
_diffrn_radiation_type MoK\a
_diffrn_radiation_wavelength 0.71073
_diffrn_reflns_av_R_equivalents 0.0265
_diffrn_reflns_av_sigmaI/netI 0.0389
_diffrn_reflns_limit_h_max 9
_diffrn_reflns_limit_h_min -12
_diffrn_reflns_limit_k_max 14
_diffrn_reflns_limit_k_min -14
_diffrn_reflns_limit_l_max 17
_diffrn_reflns_limit_l_min -12
_diffrn_reflns_number 7536
_diffrn_reflns_theta_full 27.57
_diffrn_reflns_theta_max 27.57
_diffrn_reflns_theta_min 2.87
_diffrn_standards_decay_% 0
_diffrn_standards_interval_count 0
_diffrn_standards_interval_time 0
_diffrn_standards_number 0
_exptl_absorpt_coefficient_mu 0.074
_exptl_absorpt_correction_T_max 0.9853
_exptl_absorpt_correction_T_min 0.9709
_exptl_absorpt_correction_type multi-scan
_exptl_absorpt_process_details '(CrysAlis PRO; Agilent, 2013)'
_exptl_crystal_colour colorless
_exptl_crystal_density_diffrn 1.152
_exptl_crystal_density_method 'not measured'
_exptl_crystal_description prism
_exptl_crystal_F_000 512
_exptl_crystal_size_max 0.40
_exptl_crystal_size_mid 0.30
_exptl_crystal_size_min 0.20
_refine_diff_density_max 0.291
_refine_diff_density_min -0.230
_refine_ls_extinction_method none
_refine_ls_goodness_of_fit_ref 1.016
_refine_ls_hydrogen_treatment mixed
_refine_ls_matrix_type full
_refine_ls_number_parameters 158
_refine_ls_number_reflns 3130
_refine_ls_number_restraints 0
_refine_ls_restrained_S_all 1.016
_refine_ls_R_factor_all 0.0598
_refine_ls_R_factor_gt 0.0457
_refine_ls_shift/su_max 0.001
_refine_ls_shift/su_mean 0.001
_refine_ls_structure_factor_coef Fsqd
_refine_ls_weighting_details 'calc w=1/[\s^2^(Fo^2^)+(0.0519P)^2^+0.4143P] where P=(Fo^2^+2Fc^2^)/3'
_refine_ls_weighting_scheme calc
_refine_ls_wR_factor_gt 0.1097
_refine_ls_wR_factor_ref 0.1189
_reflns_number_gt 2511
_reflns_number_total 3130
_reflns_threshold_expression I>2\s(I)
_cod_data_source_file lh5640.cif
_cod_data_source_block I
_cod_original_cell_volume 1350.80(13)
_cod_original_sg_symbol_H-M 'P 21/n'
_cod_database_code 2238528
_cod_database_fobs_code 2238528

loop_
_symmetry_equiv_pos_as_xyz
'x, y, z'
'-x+1/2, y+1/2, -z+1/2'
'-x, -y, -z'
'x-1/2, -y-1/2, z-1/2'

loop_
_atom_site_type_symbol
_atom_site_label
_atom_site_fract_x
_atom_site_fract_y
_atom_site_fract_z
_atom_site_U_iso_or_equiv
_atom_site_adp_type
_atom_site_calc_flag
_atom_site_refinement_flags
_atom_site_occupancy
_atom_site_symmetry_multiplicity
O O1 0.82116(10) 0.43175(9) 0.47510(8) 0.0249(2) Uani d . 1 1
H H1 0.833(2) 0.489(2) 0.5258(17) 0.059(6) Uiso d . 1 1
O O2 0.77316(11) 0.61059(9) 0.58586(8) 0.0264(3) Uani d . 1 1
C C1 0.68674(14) 0.45184(11) 0.40121(10) 0.0170(3) Uani d . 1 1
C C2 0.63560(14) 0.38221(11) 0.30569(10) 0.0161(3) Uani d . 1 1
C C3 0.49801(14) 0.40954(11) 0.23303(10) 0.0158(3) Uani d . 1 1
H H3 0.4623 0.3636 0.1681 0.019 Uiso calc R 1 1
C C4 0.40701(13) 0.50021(11) 0.24795(10) 0.0149(3) Uani d . 1 1
C C5 0.46075(14) 0.56620(11) 0.34210(10) 0.0159(3) Uani d . 1 1
H H5 0.4032 0.6284 0.3553 0.019 Uiso calc R 1 1
C C6 0.59895(14) 0.54334(11) 0.41894(10) 0.0171(3) Uani d . 1 1
C C7 0.65209(15) 0.61768(12) 0.51539(11) 0.0210(3) Uani d . 1 1
H H7 0.5880 0.6767 0.5248 0.025 Uiso calc R 1 1
C C8 0.72960(14) 0.28431(12) 0.28098(11) 0.0196(3) Uani d . 1 1
C C9 0.86554(15) 0.34226(14) 0.26966(13) 0.0274(3) Uani d . 1 1
H H9A 0.8360 0.4023 0.2115 0.041 Uiso calc R 1 1
H H9B 0.9244 0.2806 0.2518 0.041 Uiso calc R 1 1
H H9C 0.9228 0.3808 0.3384 0.041 Uiso calc R 1 1
C C10 0.77506(16) 0.19013(12) 0.37206(12) 0.0263(3) Uani d . 1 1
H H10A 0.8299 0.2289 0.4413 0.040 Uiso calc R 1 1
H H10B 0.8361 0.1295 0.3554 0.040 Uiso calc R 1 1
H H10C 0.6882 0.1519 0.3776 0.040 Uiso calc R 1 1
C C11 0.64704(16) 0.21922(13) 0.17455(12) 0.0260(3) Uani d . 1 1
H H11A 0.6165 0.2771 0.1146 0.039 Uiso calc R 1 1
H H11B 0.5613 0.1798 0.1808 0.039 Uiso calc R 1 1
H H11C 0.7105 0.1591 0.1601 0.039 Uiso calc R 1 1
C C12 0.26001(14) 0.52301(11) 0.15867(10) 0.0169(3) Uani d . 1 1
C C13 0.17026(15) 0.61558(12) 0.19394(12) 0.0226(3) Uani d . 1 1
H H13A 0.2249 0.6906 0.2131 0.034 Uiso calc R 1 1
H H13B 0.1501 0.5853 0.2572 0.034 Uiso calc R 1 1
H H13C 0.0784 0.6299 0.1340 0.034 Uiso calc R 1 1
C C14 0.17131(14) 0.40643(12) 0.13060(11) 0.0214(3) Uani d . 1 1
H H14A 0.2270 0.3452 0.1089 0.032 Uiso calc R 1 1
H H14B 0.0797 0.4212 0.0705 0.032 Uiso calc R 1 1
H H14C 0.1507 0.3787 0.1945 0.032 Uiso calc R 1 1
C C15 0.28685(15) 0.57049(12) 0.05752(11) 0.0206(3) Uani d . 1 1
H H15A 0.3443 0.6442 0.0762 0.031 Uiso calc R 1 1
H H15B 0.1935 0.5872 -0.0001 0.031 Uiso calc R 1 1
H H15C 0.3399 0.5103 0.0319 0.031 Uiso calc R 1 1

loop_
_atom_site_aniso_label
_atom_site_aniso_U_11
_atom_site_aniso_U_22
_atom_site_aniso_U_33
_atom_site_aniso_U_12
_atom_site_aniso_U_13
_atom_site_aniso_U_23
O1 0.0165(5) 0.0293(5) 0.0222(5) 0.0014(4) -0.0015(4) 0.0000(4)
O2 0.0243(6) 0.0312(6) 0.0194(5) -0.0085(4) 0.0023(4) -0.0035(4)
C1 0.0138(6) 0.0188(6) 0.0165(6) -0.0017(5) 0.0031(5) 0.0046(5)
C2 0.0145(6) 0.0169(6) 0.0179(7) -0.0006(5) 0.0068(5) 0.0028(5)
C3 0.0169(6) 0.0164(6) 0.0143(6) -0.0015(5) 0.0054(5) -0.0005(5)
C4 0.0134(6) 0.0156(6) 0.0157(6) -0.0004(5) 0.0054(5) 0.0028(5)
C5 0.0165(6) 0.0144(6) 0.0182(6) -0.0007(5) 0.0078(5) 0.0005(5)
C6 0.0192(7) 0.0167(6) 0.0155(6) -0.0038(5) 0.0064(5) 0.0006(5)
C7 0.0229(7) 0.0209(7) 0.0194(7) -0.0055(5) 0.0078(6) -0.0015(6)
C8 0.0146(7) 0.0198(6) 0.0248(7) 0.0030(5) 0.0075(6) 0.0019(6)
C9 0.0183(7) 0.0314(8) 0.0359(9) 0.0024(6) 0.0140(6) 0.0016(7)
C10 0.0247(8) 0.0221(7) 0.0323(8) 0.0061(6) 0.0100(6) 0.0055(6)
C11 0.0238(8) 0.0255(7) 0.0301(8) 0.0054(6) 0.0114(6) -0.0053(6)
C12 0.0134(6) 0.0188(6) 0.0168(6) 0.0010(5) 0.0033(5) 0.0013(5)
C13 0.0178(7) 0.0259(7) 0.0233(7) 0.0056(5) 0.0060(6) 0.0014(6)
C14 0.0155(7) 0.0232(7) 0.0220(7) -0.0017(5) 0.0024(5) 0.0006(6)
C15 0.0192(7) 0.0219(7) 0.0179(7) 0.0014(5) 0.0031(5) 0.0009(5)

loop_
_atom_type_symbol
_atom_type_description
_atom_type_scat_dispersion_real
_atom_type_scat_dispersion_imag
_atom_type_scat_source
C C 0.0033 0.0016 'International Tables Vol C Tables 4.2.6.8 and 6.1.1.4'
H H 0.0000 0.0000 'International Tables Vol C Tables 4.2.6.8 and 6.1.1.4'
O O 0.0106 0.0060 'International Tables Vol C Tables 4.2.6.8 and 6.1.1.4'

loop_
_geom_angle_atom_site_label_1
_geom_angle_atom_site_label_2
_geom_angle_atom_site_label_3
_geom_angle
C1 O1 H1 104.6(14)
O1 C1 C2 119.86(12)
O1 C1 C6 120.13(12)
C2 C1 C6 120.01(12)
C3 C2 C1 116.49(11)
C3 C2 C8 121.63(11)
C1 C2 C8 121.84(11)
C2 C3 C4 125.14(12)
C2 C3 H3 117.4
C4 C3 H3 117.4
C5 C4 C3 116.63(12)
C5 C4 C12 124.09(11)
C3 C4 C12 119.23(11)
C4 C5 C6 121.17(12)
C4 C5 H5 119.4
C6 C5 H5 119.4
C5 C6 C1 120.56(12)
C5 C6 C7 118.96(12)
C1 C6 C7 120.45(12)
O2 C7 C6 125.29(13)
O2 C7 H7 117.4
C6 C7 H7 117.4
C11 C8 C10 107.47(11)
C11 C8 C9 108.16(11)
C10 C8 C9 109.80(11)
C11 C8 C2 111.44(11)
C10 C8 C2 110.78(11)
C9 C8 C2 109.13(11)
C8 C9 H9A 109.5
C8 C9 H9B 109.5
H9A C9 H9B 109.5
C8 C9 H9C 109.5
H9A C9 H9C 109.5
H9B C9 H9C 109.5
C8 C10 H10A 109.5
C8 C10 H10B 109.5
H10A C10 H10B 109.5
C8 C10 H10C 109.5
H10A C10 H10C 109.5
H10B C10 H10C 109.5
C8 C11 H11A 109.5
C8 C11 H11B 109.5
H11A C11 H11B 109.5
C8 C11 H11C 109.5
H11A C11 H11C 109.5
H11B C11 H11C 109.5
C4 C12 C13 111.74(11)
C4 C12 C15 108.45(10)
C13 C12 C15 108.67(11)
C4 C12 C14 110.24(10)
C13 C12 C14 107.79(11)
C15 C12 C14 109.93(11)
C12 C13 H13A 109.5
C12 C13 H13B 109.5
H13A C13 H13B 109.5
C12 C13 H13C 109.5
H13A C13 H13C 109.5
H13B C13 H13C 109.5
C12 C14 H14A 109.5
C12 C14 H14B 109.5
H14A C14 H14B 109.5
C12 C14 H14C 109.5
H14A C14 H14C 109.5
H14B C14 H14C 109.5
C12 C15 H15A 109.5
C12 C15 H15B 109.5
H15A C15 H15B 109.5
C12 C15 H15C 109.5
H15A C15 H15C 109.5
H15B C15 H15C 109.5

loop_
_geom_bond_atom_site_label_1
_geom_bond_atom_site_label_2
_geom_bond_distance
O1 C1 1.3551(15)
O1 H1 0.90(2)
O2 C7 1.2265(17)
C1 C2 1.4097(18)
C1 C6 1.4096(18)
C2 C3 1.3877(17)
C2 C8 1.5390(17)
C3 C4 1.4106(17)
C3 H3 0.9500
C4 C5 1.3751(18)
C4 C12 1.5283(17)
C5 C6 1.4018(18)
C5 H5 0.9500
C6 C7 1.4494(18)
C7 H7 0.9500
C8 C11 1.5304(19)
C8 C10 1.5368(19)
C8 C9 1.5391(18)
C9 H9A 0.9800
C9 H9B 0.9800
C9 H9C 0.9800
C10 H10A 0.9800
C10 H10B 0.9800
C10 H10C 0.9800
C11 H11A 0.9800
C11 H11B 0.9800
C11 H11C 0.9800
C12 C13 1.5336(18)
C12 C15 1.5367(18)
C12 C14 1.5389(18)
C13 H13A 0.9800
C13 H13B 0.9800
C13 H13C 0.9800
C14 H14A 0.9800
C14 H14B 0.9800
C14 H14C 0.9800
C15 H15A 0.9800
C15 H15B 0.9800
C15 H15C 0.9800

loop_
_geom_hbond_atom_site_label_D
_geom_hbond_atom_site_label_H
_geom_hbond_atom_site_label_A
_geom_hbond_distance_DH
_geom_hbond_distance_HA
_geom_hbond_distance_DA
_geom_hbond_angle_DHA
O1 H1 O2 0.90(2) 1.77(2) 2.611(2) 154(2)

loop_
_geom_torsion_atom_site_label_1
_geom_torsion_atom_site_label_2
_geom_torsion_atom_site_label_3
_geom_torsion_atom_site_label_4
_geom_torsion
O1 C1 C2 C3 -178.86(11)
C6 C1 C2 C3 0.20(18)
O1 C1 C2 C8 -1.20(18)
C6 C1 C2 C8 177.85(11)
C1 C2 C3 C4 -0.27(19)
C8 C2 C3 C4 -177.93(11)
C2 C3 C4 C5 0.29(19)
C2 C3 C4 C12 177.79(11)
C3 C4 C5 C6 -0.23(18)
C12 C4 C5 C6 -177.60(11)
C4 C5 C6 C1 0.18(19)
C4 C5 C6 C7 178.29(11)
O1 C1 C6 C5 178.89(11)
C2 C1 C6 C5 -0.16(18)
O1 C1 C6 C7 0.80(18)
C2 C1 C6 C7 -178.25(11)
C5 C6 C7 O2 -176.38(13)
C1 C6 C7 O2 1.7(2)
C3 C2 C8 C11 -4.45(17)
C1 C2 C8 C11 178.02(12)
C3 C2 C8 C10 -124.05(13)
C1 C2 C8 C10 58.41(16)
C3 C2 C8 C9 114.93(13)
C1 C2 C8 C9 -62.60(15)
C5 C4 C12 C13 -8.45(17)
C3 C4 C12 C13 174.25(11)
C5 C4 C12 C15 111.31(13)
C3 C4 C12 C15 -65.99(14)
C5 C4 C12 C14 -128.29(13)
C3 C4 C12 C14 54.40(15)
